data_4115922
loop_
_publ_author_name
'Ralf-Dieter Schnebeck'
'Eva Freisinger'
'Frank Glah\'e'
'Bernhard Lippert'

_publ_contact_author_address
; Fachbereich Chemie
  Universit\"at Dortmund
  Otto-Hahn-Str. 6
  D-44221 Dortmund
  Germany
;
_publ_contact_author_email lippert@pop.uni-dortmund.de
_publ_contact_author_fax 'Int. code + (231) 755-3797'
_publ_contact_author_name 'Prof. Bernhard Lippert'
_publ_contact_author_phone '231 755-3840'
_publ_section_title
;
 Molecular Architecture Based on Metal Triangles Derived from
 2,2'-Bipyrazine (Bpz) and EnMII (M = Pt, Pd)
;
_journal_name_full 'Journal of the American Chemical Society'
_journal_page_first 1381
_journal_page_last 1390
_journal_paper_doi 10.1021/ja9931325
_journal_volume 122
_journal_year 2000
_chemical_formula_structural '[enPt(bpz)]3(PF6)4(NO3)2 * 5.25H2O'
_chemical_formula_sum 'C60 H105 F48 N40 O22.5 P8 Pt6'
_chemical_formula_weight 4077.14
_chemical_name_systematic
; 
 ? 
;
_space_group_IT_number 2
_symmetry_cell_setting triclinic
_symmetry_space_group_name_Hall '-P 1'
_symmetry_space_group_name_H-M 'P -1'
_atom_sites_solution_hydrogens geom
_atom_sites_solution_primary patterson
_atom_sites_solution_secondary difmap
_audit_creation_method SHELXL
_cell_angle_alpha 89.95(3)
_cell_angle_beta 75.24(3)
_cell_angle_gamma 86.00(3)
_cell_formula_units_Z 2
_cell_length_a 15.363(3)
_cell_length_b 18.948(4)
_cell_length_c 21.679(4)
_cell_measurement_reflns_used 15245
_cell_measurement_temperature 123(2)
_cell_measurement_theta_max 24.38
_cell_measurement_theta_min 1.37
_cell_volume 6087(2)
_computing_cell_refinement 'DENZO, SCALEPACK (Otwinowski, Minor, 1997)'
_computing_data_collection 'Collect, datacollection software, Nonius, 1998'
_computing_data_reduction 'DENZO, SCALEPACK (Otwinowski, Minor, 1997)'
_computing_molecular_graphics 'Siemens SHELXTL-PLUS(VMS)'
_computing_publication_material SHELXL-93
_computing_structure_refinement 'SHELXL-93 (Sheldrick, 1993)'
_computing_structure_solution 'SHELXS-86 (Sheldrick, 1990)'
_diffrn_ambient_temperature 123(2)
_diffrn_detector_area_resol_mean '19 vertical, 18 horizontal'
_diffrn_measurement_device Enraf-Nonius-KappaCCD
_diffrn_measurement_method
;
359 frames via \w-rotation (\D\w\=1\%) and two times 40s per frame
;
_diffrn_radiation_monochromator graphite
_diffrn_radiation_source 'fine-focus sealed tube'
_diffrn_radiation_type MoK\a
_diffrn_radiation_wavelength 0.71069
_diffrn_reflns_av_R_equivalents 0.070
_diffrn_reflns_av_sigmaI/netI 0.0882
_diffrn_reflns_limit_h_max 16
_diffrn_reflns_limit_h_min 0
_diffrn_reflns_limit_k_max 20
_diffrn_reflns_limit_k_min -18
_diffrn_reflns_limit_l_max 24
_diffrn_reflns_limit_l_min -20
_diffrn_reflns_number 15245
_diffrn_reflns_theta_max 24.38
_diffrn_reflns_theta_min 1.37
_exptl_absorpt_coefficient_mu 7.125
_exptl_absorpt_correction_T_max 0.1727
_exptl_absorpt_correction_T_min 0.1249
_exptl_absorpt_correction_type SCALEPACK
_exptl_crystal_colour yellowish
_exptl_crystal_density_diffrn 2.225
_exptl_crystal_description block
_exptl_crystal_F_000 3890
_exptl_crystal_size_max 0.50
_exptl_crystal_size_mid 0.50
_exptl_crystal_size_min 0.38
_refine_diff_density_max 2.489
_refine_diff_density_min -1.759
_refine_diff_density_rms 0.212
_refine_ls_extinction_coef 0.00020(6)
_refine_ls_extinction_expression Fc^*^=kFc[1+0.001xFc^2^\l^3^/sin(2\q)]^-1/4^
_refine_ls_extinction_method SHELXL
_refine_ls_goodness_of_fit_all 1.019
_refine_ls_goodness_of_fit_obs 1.150
_refine_ls_hydrogen_treatment refU
_refine_ls_matrix_type full
_refine_ls_number_parameters 1338
_refine_ls_number_reflns 15233
_refine_ls_number_restraints 35
_refine_ls_restrained_S_all 1.051
_refine_ls_restrained_S_obs 1.148
_refine_ls_R_factor_all 0.1250
_refine_ls_R_factor_obs 0.0731
_refine_ls_shift/esd_max -0.951
_refine_ls_shift/esd_mean 0.067
_refine_ls_structure_factor_coef Fsqd
_refine_ls_weighting_details 'w=1/[\s^2^(Fo^2^)+(0.1254P)^2^+39.6515P] where P=(Fo^2^+2Fc^2^)/3'
_refine_ls_weighting_scheme calc
_refine_ls_wR_factor_all 0.2223
_refine_ls_wR_factor_obs 0.1872
_reflns_number_observed 9421
_reflns_number_total 15245
_reflns_observed_criterion >2sigma(I)
_cod_data_source_file ja9931325_2.cif
_cod_data_source_block 1b
_cod_depositor_comments
;
The following automatic conversions were performed:

'_refine_ls_weighting_scheme' value 'calc
w=1/[\s^2^(Fo^2^)+(0.1254P)^2^+39.6515P] where P=(Fo^2^+2Fc^2^)/3'
was changed to 'calc'. New tag '_refine_ls_weighting_details' was
created. The value of the new tag was set to
'w=1/[\s^2^(Fo^2^)+(0.1254P)^2^+39.6515P] where P=(Fo^2^+2Fc^2^)/3'.

Automatic conversion script
Id: cif_fix_values 3143 2015-03-26 13:38:13Z robertas 
;
_cod_original_cell_volume 6086.7(21)
_cod_original_formula_sum 'C60 H105 F48 N40 O22.50 P8 Pt6'
_cod_database_code 4115922

loop_
_symmetry_equiv_pos_as_xyz
'x, y, z'
'-x, -y, -z'

loop_
_atom_site_aniso_label
_atom_site_aniso_U_11
_atom_site_aniso_U_22
_atom_site_aniso_U_33
_atom_site_aniso_U_23
_atom_site_aniso_U_13
_atom_site_aniso_U_12
Pt1 0.0706(6) 0.0845(8) 0.0396(5) 0.0116(5) -0.0178(4) -0.0353(5)
Pt2 0.0561(5) 0.0684(7) 0.0479(6) -0.0032(4) -0.0204(4) -0.0115(4)
Pt3 0.0503(5) 0.0722(7) 0.0336(5) 0.0074(4) -0.0075(4) -0.0152(4)
Pt4 0.0621(6) 0.0655(7) 0.0831(7) -0.0114(5) -0.0079(5) -0.0202(5)
Pt5 0.0695(7) 0.0961(9) 0.0720(7) -0.0156(6) 0.0126(5) -0.0297(6)
Pt6 0.0504(5) 0.0596(6) 0.0464(5) 0.0010(4) -0.0150(4) -0.0170(4)
P1 0.072(5) 0.105(7) 0.085(6) -0.020(5) -0.006(4) -0.029(4)
P2 0.057(4) 0.074(5) 0.045(4) 0.004(3) -0.013(3) -0.011(3)
P3 0.081(5) 0.076(5) 0.057(4) -0.002(3) -0.018(3) -0.017(4)
P4 0.049(4) 0.126(7) 0.069(5) 0.006(5) -0.012(3) -0.008(4)
P5 0.098(6) 0.108(6) 0.062(5) -0.005(4) -0.024(4) -0.044(5)
P6 0.067(5) 0.073(5) 0.097(6) -0.016(4) -0.008(4) -0.012(4)
P7 0.158(10) 0.129(10) 0.153(10) 0.003(7) -0.085(8) -0.056(8)
N11E 0.089(14) 0.087(15) 0.042(11) 0.001(10) -0.017(10) -0.039(11)
N12E 0.162(22) 0.078(17) 0.032(11) 0.000(11) 0.001(12) -0.057(15)
N21E 0.083(14) 0.071(14) 0.084(15) -0.006(11) -0.050(12) -0.015(11)
N22E 0.160(22) 0.106(19) 0.034(12) 0.001(12) -0.036(13) -0.017(16)
N31E 0.060(12) 0.081(14) 0.039(10) -0.010(10) -0.016(9) -0.012(10)
N32E 0.059(11) 0.065(13) 0.045(11) 0.011(9) -0.019(8) -0.018(9)
N41E 0.084(15) 0.066(16) 0.103(18) -0.029(13) 0.016(13) 0.009(12)
N42E 0.078(14) 0.079(15) 0.064(13) 0.011(11) -0.025(11) -0.018(12)
N51E 0.098(19) 0.177(28) 0.084(18) -0.069(18) 0.006(14) -0.032(18)
N52E 0.072(15) 0.124(21) 0.090(18) -0.030(16) 0.033(13) -0.023(14)
N61E 0.049(11) 0.087(15) 0.062(12) 0.006(11) -0.017(9) -0.019(10)
N62E 0.066(12) 0.073(14) 0.063(13) -0.006(10) -0.024(10) -0.017(10)
C11E 0.142(25) 0.082(19) 0.051(16) 0.016(13) -0.044(16) -0.064(17)
C12E 0.158(29) 0.077(22) 0.088(22) -0.022(17) -0.048(20) -0.058(20)
C21E 0.374(75) 0.116(36) 0.167(43) 0.025(32) -0.183(50) -0.103(41)
C22E 0.223(41) 0.059(21) 0.110(28) -0.004(19) -0.105(29) -0.020(22)
C31E 0.079(17) 0.091(19) 0.040(13) 0.016(13) -0.023(12) -0.020(14)
C32E 0.086(17) 0.097(20) 0.031(13) -0.011(13) -0.012(12) -0.007(15)
C41E 0.130(33) 0.092(31) 0.275(58) -0.062(33) -0.047(37) 0.026(25)
C42E 0.089(23) 0.093(27) 0.185(38) 0.007(25) 0.020(24) -0.032(21)
C51E 0.178(46) 0.301(67) 0.119(34) -0.151(41) -0.003(31) 0.037(48)
C52E 0.117(32) 0.119(34) 0.209(49) 0.023(33) 0.009(31) 0.019(26)
C61E 0.153(27) 0.037(15) 0.101(22) -0.013(14) -0.071(20) 0.000(15)
C62E 0.088(18) 0.075(19) 0.069(17) 0.017(14) -0.023(14) -0.024(15)
N41 0.057(11) 0.088(15) 0.033(10) 0.018(10) -0.017(9) -0.028(11)
C51 0.043(12) 0.078(18) 0.051(14) 0.011(13) -0.009(11) -0.010(12)
C61 0.043(12) 0.056(15) 0.059(14) 0.011(12) -0.011(10) -0.012(10)
N41' 0.090(14) 0.049(13) 0.048(12) 0.003(9) -0.022(10) 0.005(11)
C51' 0.048(14) 0.069(19) 0.125(24) -0.007(16) -0.052(15) -0.004(13)
C61' 0.058(18) 0.093(25) 0.225(41) 0.013(24) -0.047(22) -0.009(16)
N42 0.054(11) 0.062(12) 0.044(11) 0.007(9) -0.018(9) -0.005(10)
C52 0.050(13) 0.091(19) 0.036(14) -0.006(13) -0.020(11) -0.001(13)
C62 0.065(15) 0.061(17) 0.064(18) 0.003(13) 0.006(12) 0.006(12)
N42' 0.055(11) 0.068(14) 0.044(11) 0.017(10) -0.008(9) -0.019(10)
C52' 0.058(14) 0.071(17) 0.043(14) 0.004(12) -0.011(11) -0.008(12)
C62' 0.072(16) 0.084(19) 0.040(14) 0.000(13) -0.012(11) 0.002(13)
N43 0.043(10) 0.091(15) 0.018(9) 0.009(9) 0.006(7) -0.009(10)
C53 0.036(12) 0.090(20) 0.043(14) -0.009(14) 0.018(10) -0.004(13)
C63 0.072(16) 0.072(19) 0.059(16) 0.006(14) 0.016(13) -0.014(13)
N43' 0.046(11) 0.084(15) 0.040(11) 0.016(10) -0.012(8) -0.026(10)
C53' 0.070(16) 0.081(18) 0.030(13) 0.019(13) -0.006(11) -0.034(14)
C63' 0.035(12) 0.107(22) 0.071(17) -0.002(16) 0.003(12) -0.010(13)
N44 0.063(12) 0.070(14) 0.062(13) -0.020(11) 0.007(10) -0.009(10)
C54 0.066(17) 0.074(21) 0.128(25) -0.028(18) -0.018(16) -0.016(15)
C64 0.053(14) 0.054(16) 0.107(21) -0.041(15) 0.007(14) -0.029(12)
N44' 0.072(14) 0.046(14) 0.129(21) -0.009(13) 0.009(13) -0.033(11)
C54' 0.085(21) 0.119(29) 0.132(28) -0.011(22) -0.061(19) 0.000(19)
C64' 0.119(25) 0.061(19) 0.194(35) 0.031(20) -0.103(25) -0.040(17)
N45 0.071(13) 0.073(15) 0.061(13) -0.013(12) 0.003(11) -0.036(11)
C55 0.079(20) 0.113(26) 0.072(20) 0.019(19) 0.029(16) -0.033(18)
C65 0.115(24) 0.079(20) 0.053(17) 0.012(14) 0.016(16) -0.028(18)
N45' 0.063(12) 0.075(14) 0.028(10) -0.009(9) -0.004(9) -0.031(11)
C55' 0.072(16) 0.057(16) 0.029(12) -0.009(12) 0.001(11) -0.005(13)
C65' 0.072(16) 0.078(20) 0.054(15) -0.023(14) 0.002(12) -0.010(13)
N46 0.039(9) 0.063(12) 0.041(10) 0.003(9) -0.009(8) -0.015(8)
C56 0.055(14) 0.080(17) 0.039(13) -0.002(12) -0.026(11) -0.028(12)
C66 0.048(13) 0.078(17) 0.041(13) 0.015(12) -0.010(10) -0.010(11)
N46' 0.053(11) 0.055(12) 0.074(13) 0.002(10) -0.024(9) -0.020(9)
C56' 0.059(15) 0.052(15) 0.078(17) -0.014(13) -0.031(13) -0.021(11)
C66' 0.073(16) 0.067(17) 0.055(15) -0.011(13) -0.015(13) -0.004(13)
F11 0.092(10) 0.101(12) 0.080(10) -0.019(9) -0.010(8) -0.022(8)
F12 0.075(9) 0.109(12) 0.107(12) -0.009(10) 0.004(8) -0.030(8)
F13 0.099(12) 0.163(17) 0.074(10) -0.002(11) -0.026(9) -0.047(11)
F14 0.119(13) 0.131(15) 0.124(14) -0.057(12) -0.011(11) -0.033(11)
F15 0.123(14) 0.106(14) 0.136(15) 0.006(12) -0.028(12) -0.047(11)
F16 0.084(11) 0.178(18) 0.138(15) -0.046(13) -0.004(10) -0.060(11)
F21 0.082(9) 0.087(11) 0.067(9) 0.006(8) -0.012(7) -0.021(8)
F22 0.059(8) 0.102(11) 0.078(9) -0.001(8) -0.021(7) -0.025(7)
F23 0.066(8) 0.070(9) 0.056(8) 0.005(6) -0.018(6) -0.014(6)
F24 0.074(8) 0.090(10) 0.047(8) 0.007(7) -0.007(6) -0.022(7)
F25 0.052(7) 0.109(11) 0.069(9) 0.011(8) -0.028(6) -0.013(7)
F26 0.079(8) 0.090(10) 0.041(7) 0.002(7) 0.008(6) -0.029(7)
F31 0.171(17) 0.056(10) 0.105(13) -0.020(9) 0.023(11) -0.020(10)
F32 0.062(9) 0.143(15) 0.144(15) -0.043(12) -0.009(9) -0.027(9)
F33 0.070(11) 0.147(17) 0.204(21) -0.019(15) -0.017(12) -0.011(10)
F34 0.160(18) 0.082(13) 0.201(22) -0.010(13) 0.004(15) -0.036(12)
F35 0.238(24) 0.207(22) 0.049(10) -0.003(12) -0.051(13) 0.073(19)
F36 0.188(19) 0.210(23) 0.109(14) -0.041(14) -0.099(14) 0.061(17)
F41 0.081(10) 0.092(11) 0.119(12) 0.031(9) -0.033(9) -0.024(8)
F42 0.086(10) 0.102(13) 0.114(13) 0.020(10) -0.028(9) -0.019(9)
F43 0.062(9) 0.174(16) 0.066(9) 0.002(10) -0.016(7) -0.009(9)
F44 0.088(11) 0.155(16) 0.101(12) 0.014(11) -0.053(9) 0.002(10)
F45 0.129(17) 0.166(21) 0.252(28) -0.065(20) -0.090(18) 0.055(16)
F46 0.072(10) 0.235(22) 0.091(12) 0.038(13) -0.017(9) -0.051(12)
F61 0.057(8) 0.108(13) 0.136(14) 0.005(10) -0.012(9) -0.011(8)
F62 0.072(10) 0.139(15) 0.127(14) -0.041(12) -0.003(9) -0.035(9)
F63 0.072(10) 0.107(14) 0.157(16) 0.009(12) -0.011(10) 0.002(9)
F65 0.107(14) 0.320(32) 0.079(13) -0.057(16) -0.012(10) 0.005(16)
F66 0.119(15) 0.263(27) 0.099(14) -0.051(16) 0.005(11) -0.067(15)
N10 0.074(20) 0.121(30) 0.178(35) -0.052(28) -0.023(22) -0.012(20)
O11 0.143(20) 0.090(16) 0.113(18) -0.005(13) -0.018(15) -0.018(15)
O12 0.122(19) 0.069(16) 0.189(26) -0.018(16) -0.041(17) 0.028(13)
O13 0.106(17) 0.227(30) 0.107(18) 0.073(20) 0.030(15) -0.028(17)
O1W 0.058(10) 0.156(18) 0.063(11) -0.019(11) -0.003(8) -0.003(10)
O2W 0.117(17) 0.145(20) 0.161(22) -0.072(17) -0.060(15) 0.011(14)
O3W 0.116(17) 0.145(21) 0.133(19) -0.019(16) -0.017(14) 0.008(15)
O4W 0.101(16) 0.166(23) 0.196(25) -0.090(20) -0.023(16) 0.010(15)
O5W 0.177(24) 0.149(23) 0.152(23) 0.015(18) -0.022(19) -0.055(18)
O6W 0.220(30) 0.126(22) 0.174(27) -0.004(19) -0.009(22) -0.033(20)

loop_
_atom_site_label
_atom_site_type_symbol
_atom_site_fract_x
_atom_site_fract_y
_atom_site_fract_z
_atom_site_U_iso_or_equiv
_atom_site_thermal_displace_type
_atom_site_occupancy
_atom_site_calc_flag
_atom_site_refinement_flags
_atom_site_disorder_group
Pt1 Pt 0.40683(6) 0.62969(5) 0.68327(4) 0.0628(3) Uani 1 d . .
Pt2 Pt 0.84925(6) 0.90435(5) 0.75553(4) 0.0558(3) Uani 1 d . .
Pt3 Pt 0.70789(5) 0.91829(5) 0.35164(4) 0.0521(3) Uani 1 d . .
Pt4 Pt 0.01110(6) 0.73987(5) 0.99867(5) 0.0714(3) Uani 1 d . .
Pt5 Pt 0.08827(7) 0.61515(6) 1.31785(5) 0.0836(4) Uani 1 d . .
Pt6 Pt 0.50121(5) 0.75139(5) 1.05205(4) 0.0510(3) Uani 1 d . .
P1 P -0.2346(5) 0.7023(5) 1.5770(4) 0.089(2) Uani 1 d . .
P2 P -0.5142(4) 1.0901(4) 1.3503(3) 0.058(2) Uani 1 d . .
P3 P 0.2827(5) 0.9344(4) 0.9567(3) 0.071(2) Uani 1 d . .
P4 P 0.1128(4) 0.8009(5) 0.7820(3) 0.082(2) Uani 1 d . .
P5 P 0.2748(6) 0.5179(4) 1.0737(3) 0.087(2) Uani 1 d . .
P6 P 0.7272(5) 0.6898(4) 1.1764(4) 0.081(2) Uani 1 d . .
P7 P 0.3980(8) 0.7028(6) 0.3614(6) 0.136(4) Uani 1 d . .
P8 P 0.2420(12) 0.8239(9) 0.2144(9) 0.196(6) Uiso 1 d . .
N11E N 0.4116(13) 0.5520(10) 0.7452(8) 0.071(6) Uani 1 d . .
H11A H 0.4692(13) 0.5408(10) 0.7460(8) 0.077(16) Uiso 1 calc R .
H11B H 0.3804(13) 0.5664(10) 0.7847(8) 0.077(16) Uiso 1 calc R .
N12E N 0.3699(17) 0.5548(12) 0.6338(8) 0.093(8) Uani 1 d . .
H12A H 0.3098(17) 0.5600(12) 0.6385(8) 0.077(16) Uiso 1 calc R .
H12B H 0.3973(17) 0.5586(12) 0.5921(8) 0.077(16) Uiso 1 calc R .
N21E N 0.9148(13) 0.9959(10) 0.7476(9) 0.074(6) Uani 1 d . .
H21A H 0.9702(13) 0.9891(10) 0.7210(9) 0.077(16) Uiso 1 calc R .
H21B H 0.8837(13) 1.0306(10) 0.7322(9) 0.077(16) Uiso 1 calc R .
N22E N 0.8256(17) 0.9210(12) 0.8513(8) 0.098(8) Uani 1 d . .
H22A H 0.7658(17) 0.9234(12) 0.8694(8) 0.077(16) Uiso 1 calc R .
H22B H 0.8515(17) 0.8847(12) 0.8686(8) 0.077(16) Uiso 1 calc R .
N31E N 0.7062(12) 0.8833(10) 0.2637(7) 0.059(5) Uani 1 d . .
H31A H 0.7518(12) 0.8502(10) 0.2492(7) 0.077(16) Uiso 1 calc R .
H31B H 0.6538(12) 0.8642(10) 0.2651(7) 0.077(16) Uiso 1 calc R .
N32E N 0.7521(11) 1.0063(9) 0.3060(7) 0.055(5) Uani 1 d . .
H32A H 0.7075(11) 1.0411(9) 0.3144(7) 0.077(16) Uiso 1 calc R .
H32B H 0.7984(11) 1.0207(9) 0.3199(7) 0.077(16) Uiso 1 calc R .
N41E N -0.1011(14) 0.7967(11) 1.0509(11) 0.092(7) Uani 1 d . .
H41A H -0.1497(14) 0.7876(11) 1.0370(11) 0.077(16) Uiso 1 calc R .
H41B H -0.1116(14) 0.7856(11) 1.0924(11) 0.077(16) Uiso 1 calc R .
N42E N 0.0553(14) 0.8345(11) 0.9675(9) 0.072(6) Uani 1 d . .
H42A H 0.0989(14) 0.8454(11) 0.9860(9) 0.077(16) Uiso 1 calc R .
H42B H 0.0793(14) 0.8318(11) 0.9250(9) 0.077(16) Uiso 1 calc R .
N51E N 0.1158(17) 0.6858(15) 1.3802(12) 0.124(10) Uani 1 d . .
H51A H 0.1245(17) 0.6633(15) 1.4149(12) 0.077(16) Uiso 1 calc R .
H51B H 0.1662(17) 0.7071(15) 1.3616(12) 0.077(16) Uiso 1 calc R .
N52E N -0.0362(14) 0.6667(14) 1.3402(12) 0.104(8) Uani 1 d . .
H52A H -0.0419(14) 0.6959(14) 1.3085(12) 0.077(16) Uiso 1 calc R .
H52B H -0.0787(14) 0.6353(14) 1.3451(12) 0.077(16) Uiso 1 calc R .
N61E N 0.5087(11) 0.8478(10) 1.0079(8) 0.065(5) Uani 1 d . .
H61A H 0.5589(11) 0.8474(10) 0.9756(8) 0.077(16) Uiso 1 calc R .
H61B H 0.4605(11) 0.8568(10) 0.9920(8) 0.077(16) Uiso 1 calc R .
N62E N 0.5326(12) 0.8061(10) 1.1222(8) 0.065(5) Uani 1 d . .
H62A H 0.4837(12) 0.8127(10) 1.1554(8) 0.077(16) Uiso 1 calc R .
H62B H 0.5760(12) 0.7812(10) 1.1358(8) 0.077(16) Uiso 1 calc R .
C11E C 0.3725(20) 0.4895(14) 0.7256(11) 0.085(9) Uani 1 d . .
H11C H 0.3076(20) 0.4929(14) 0.7432(11) 0.126(23) Uiso 1 calc R .
H11D H 0.3974(20) 0.4468(14) 0.7415(11) 0.126(23) Uiso 1 calc R .
C12E C 0.3938(22) 0.4863(15) 0.6557(13) 0.102(10) Uani 1 d . .
H12C H 0.4577(22) 0.4738(15) 0.6383(13) 0.126(23) Uiso 1 calc R .
H12D H 0.3601(22) 0.4508(15) 0.6418(13) 0.126(23) Uiso 1 calc R .
C21E C 0.9214(39) 1.0153(22) 0.8120(21) 0.194(25) Uani 1 d . .
H21C H 0.9823(39) 1.0011(22) 0.8145(21) 0.126(23) Uiso 1 calc R .
H21D H 0.9145(39) 1.0666(22) 0.8157(21) 0.126(23) Uiso 1 calc R .
C22E C 0.8643(28) 0.9899(16) 0.8638(17) 0.119(13) Uani 1 d . .
H22C H 0.8148(28) 1.0252(16) 0.8796(17) 0.126(23) Uiso 1 calc R .
H22D H 0.8959(28) 0.9822(16) 0.8969(17) 0.126(23) Uiso 1 calc R .
C31E C 0.7170(16) 0.9478(13) 0.2199(10) 0.068(7) Uani 1 d . .
H31C H 0.7362(16) 0.9320(13) 0.1756(10) 0.126(23) Uiso 1 calc R .
H31D H 0.6595(16) 0.9751(13) 0.2263(10) 0.126(23) Uiso 1 calc R .
C32E C 0.7829(16) 0.9915(14) 0.2339(10) 0.072(7) Uani 1 d . .
H32C H 0.7847(16) 1.0353(14) 0.2106(10) 0.126(23) Uiso 1 calc R .
H32D H 0.8425(16) 0.9670(14) 0.2225(10) 0.126(23) Uiso 1 calc R .
C41E C -0.0829(27) 0.8720(19) 1.0422(24) 0.169(18) Uani 1 d . .
H41C H -0.0611(27) 0.8876(19) 1.0778(24) 0.126(23) Uiso 1 calc R .
H41D H -0.1395(27) 0.8991(19) 1.0441(24) 0.126(23) Uiso 1 calc R .
C42E C -0.0165(23) 0.8893(18) 0.9817(19) 0.131(14) Uani 1 d . .
H42C H -0.0460(23) 0.8928(18) 0.9471(19) 0.126(23) Uiso 1 calc R .
H42D H 0.0076(23) 0.9344(18) 0.9865(19) 0.126(23) Uiso 1 calc R .
C51E C 0.0386(33) 0.7387(29) 1.3987(20) 0.208(25) Uani 1 d . .
H51C H 0.0477(33) 0.7779(29) 1.3695(20) 0.126(23) Uiso 1 calc R .
H51D H 0.0343(33) 0.7570(29) 1.4412(20) 0.126(23) Uiso 1 calc R .
C52E C -0.0481(27) 0.7062(22) 1.3976(24) 0.159(17) Uani 1 d . .
H52C H -0.0653(27) 0.6754(22) 1.4338(24) 0.126(23) Uiso 1 calc R .
H52D H -0.0960(27) 0.7432(22) 1.4008(24) 0.126(23) Uiso 1 calc R .
C61E C 0.5108(21) 0.9018(12) 1.0551(13) 0.091(9) Uani 1 d . .
H61C H 0.4497(21) 0.9155(12) 1.0795(13) 0.126(23) Uiso 1 calc R .
H61D H 0.5364(21) 0.9434(12) 1.0335(13) 0.126(23) Uiso 1 calc R .
C62E C 0.5648(17) 0.8758(13) 1.0985(12) 0.076(7) Uani 1 d . .
H62C H 0.6282(17) 0.8707(13) 1.0761(12) 0.126(23) Uiso 1 calc R .
H62D H 0.5572(17) 0.9089(13) 1.1339(12) 0.126(23) Uiso 1 calc R .
N11 N 0.5010(11) 0.8031(9) 0.8107(8) 0.054(4) Uiso 1 d . .
C21 C 0.5559(14) 0.7543(11) 0.7767(10) 0.054(5) Uiso 1 d . .
C31 C 0.5306(15) 0.7008(12) 0.7395(11) 0.063(6) Uiso 1 d . .
H31 H 0.5735(15) 0.6670(12) 0.7166(11) 0.054(10) Uiso 1 calc R .
N41 N 0.4443(12) 0.7003(11) 0.7386(8) 0.057(5) Uani 1 d . .
C51 C 0.3863(15) 0.7515(13) 0.7718(10) 0.058(6) Uani 1 d . .
H51 H 0.3258(15) 0.7527(13) 0.7715(10) 0.054(10) Uiso 1 calc R .
C61 C 0.4144(13) 0.8019(12) 0.8062(10) 0.053(5) Uani 1 d . .
H61 H 0.3723(13) 0.8371(12) 0.8275(10) 0.054(10) Uiso 1 calc R .
N11' N 0.6948(13) 0.6894(11) 0.7774(9) 0.073(6) Uiso 1 d . .
C21' C 0.6541(14) 0.7514(12) 0.7772(10) 0.056(6) Uiso 1 d . .
C31' C 0.6955(13) 0.8162(11) 0.7717(9) 0.047(5) Uiso 1 d . .
H31' H 0.6617(13) 0.8589(11) 0.7714(9) 0.054(10) Uiso 1 calc R .
N41' N 0.7842(13) 0.8152(10) 0.7670(8) 0.062(5) Uani 1 d . .
C51' C 0.8273(15) 0.7543(14) 0.7713(13) 0.075(8) Uani 1 d . .
H51' H 0.8870(15) 0.7523(14) 0.7736(13) 0.054(10) Uiso 1 calc R .
C61' C 0.7829(18) 0.6920(17) 0.7722(18) 0.123(13) Uani 1 d . .
H61' H 0.8175(18) 0.6492(17) 0.7690(18) 0.054(10) Uiso 1 calc R .
N12 N 0.8989(12) 0.8704(10) 0.5309(9) 0.060(5) Uiso 1 d . .
C22 C 0.8288(14) 0.9158(12) 0.5651(11) 0.060(6) Uiso 1 d . .
C32 C 0.8194(12) 0.9254(10) 0.6286(9) 0.041(5) Uiso 1 d . .
H32 H 0.7736(12) 0.9572(10) 0.6513(9) 0.054(10) Uiso 1 calc R .
N42 N 0.8732(11) 0.8911(9) 0.6595(8) 0.052(4) Uani 1 d . .
C52 C 0.9392(15) 0.8484(13) 0.6274(10) 0.058(6) Uani 1 d . .
H52 H 0.9781(15) 0.8244(13) 0.6482(10) 0.054(10) Uiso 1 calc R .
C62 C 0.9514(15) 0.8387(12) 0.5625(11) 0.068(7) Uani 1 d . .
H62 H 0.9992(15) 0.8082(12) 0.5404(11) 0.054(10) Uiso 1 calc R .
N12' N 0.7177(11) 1.0070(9) 0.5567(8) 0.057(5) Uiso 1 d . .
C22' C 0.7709(13) 0.9532(11) 0.5303(10) 0.049(5) Uiso 1 d . .
C32' C 0.7682(14) 0.9246(11) 0.4695(10) 0.053(5) Uiso 1 d . .
H32' H 0.8057(14) 0.8852(11) 0.4518(10) 0.054(10) Uiso 1 calc R .
N42' N 0.7107(11) 0.9556(10) 0.4388(8) 0.056(5) Uani 1 d . .
C52' C 0.6562(14) 1.0157(13) 0.4683(10) 0.058(6) Uani 1 d . .
H52' H 0.6151(14) 1.0393(13) 0.4491(10) 0.054(10) Uiso 1 calc R .
C62' C 0.6659(15) 1.0372(13) 0.5241(10) 0.066(6) Uani 1 d . .
H62' H 0.6320(15) 1.0783(13) 0.5417(10) 0.054(10) Uiso 1 calc R .
N13 N 0.6153(13) 0.7021(10) 0.4515(9) 0.067(5) Uiso 1 d . .
C23 C 0.5662(14) 0.7619(12) 0.4691(10) 0.059(6) Uiso 1 d . .
C33 C 0.5926(14) 0.8240(12) 0.4398(10) 0.055(6) Uiso 1 d . .
H33 H 0.5583(14) 0.8661(12) 0.4536(10) 0.054(10) Uiso 1 calc R .
N43 N 0.6666(11) 0.8245(11) 0.3921(7) 0.053(5) Uani 1 d . .
C53 C 0.7138(14) 0.7640(14) 0.3755(10) 0.061(6) Uani 1 d . .
H53 H 0.7663(14) 0.7631(14) 0.3426(10) 0.054(10) Uiso 1 calc R .
C63 C 0.6885(16) 0.7032(14) 0.4047(11) 0.073(7) Uani 1 d . .
H63 H 0.7236(16) 0.6613(14) 0.3914(11) 0.054(10) Uiso 1 calc R .
N13' N 0.4125(12) 0.8070(10) 0.5243(9) 0.064(5) Uiso 1 d . .
C23' C 0.4816(14) 0.7591(11) 0.5230(10) 0.055(6) Uiso 1 d . .
C33' C 0.4780(15) 0.7084(12) 0.5687(10) 0.059(6) Uiso 1 d . .
H33' H 0.5280(15) 0.6770(12) 0.5665(10) 0.054(10) Uiso 1 calc R .
N43' N 0.4059(12) 0.7036(10) 0.6148(8) 0.055(5) Uani 1 d . .
C53' C 0.3343(16) 0.7493(13) 0.6178(10) 0.060(6) Uani 1 d . .
H53' H 0.2813(16) 0.7467(13) 0.6498(10) 0.054(10) Uiso 1 calc R .
C63' C 0.3418(14) 0.7997(15) 0.5725(12) 0.074(7) Uani 1 d . .
H63' H 0.2923(14) 0.8320(15) 0.5758(12) 0.054(10) Uiso 1 calc R .
N14 N -0.0859(14) 0.5175(11) 1.0875(11) 0.076(6) Uiso 1 d . .
C24 C -0.0327(16) 0.5553(13) 1.1101(11) 0.070(7) Uiso 1 d . .
C34 C -0.0051(16) 0.6199(13) 1.0801(12) 0.066(6) Uiso 1 d . .
H34 H 0.0365(16) 0.6438(13) 1.0951(12) 0.054(10) Uiso 1 calc R .
N44 N -0.0323(12) 0.6470(10) 1.0350(9) 0.069(6) Uani 1 d . .
C54 C -0.0885(16) 0.6094(14) 1.0132(15) 0.090(9) Uani 1 d . .
H54 H -0.1131(16) 0.6267(14) 0.9807(15) 0.054(10) Uiso 1 calc R .
C64 C -0.1100(14) 0.5438(12) 1.0396(13) 0.075(8) Uani 1 d . .
H64 H -0.1450(14) 0.5169(12) 1.0208(13) 0.054(10) Uiso 1 calc R .
N14' N -0.0093(17) 0.4577(14) 1.1796(12) 0.101(8) Uiso 1 d . .
C24' C -0.0078(15) 0.5312(13) 1.1642(11) 0.066(6) Uiso 1 d . .
C34' C 0.0265(16) 0.5733(15) 1.2018(13) 0.079(7) Uiso 1 d . .
H34' H 0.0362(16) 0.6197(15) 1.1893(13) 0.054(10) Uiso 1 calc R .
N44' N 0.0478(13) 0.5514(11) 1.2574(12) 0.087(7) Uani 1 d . .
C54' C 0.0448(19) 0.4818(18) 1.2710(16) 0.106(10) Uani 1 d . .
H54' H 0.0646(19) 0.4634(18) 1.3052(16) 0.054(10) Uiso 1 calc R .
C64' C 0.0104(20) 0.4378(15) 1.2312(17) 0.112(12) Uani 1 d . .
H64' H 0.0016(20) 0.3913(15) 1.2435(17) 0.054(10) Uiso 1 calc R .
N15 N 0.3901(13) 0.5070(11) 1.2713(10) 0.075(6) Uiso 1 d . .
C25 C 0.3671(13) 0.5578(11) 1.2349(10) 0.049(5) Uiso 1 d . .
C35 C 0.2808(15) 0.5881(12) 1.2481(11) 0.063(6) Uiso 1 d . .
H35 H 0.2673(15) 0.6246(12) 1.2225(11) 0.054(10) Uiso 1 calc R .
N45 N 0.2156(12) 0.5677(11) 1.2959(10) 0.070(6) Uani 1 d . .
C55 C 0.2390(20) 0.5166(17) 1.3339(14) 0.096(9) Uani 1 d . .
H55 H 0.1967(20) 0.5025(17) 1.3698(14) 0.054(10) Uiso 1 calc R .
C65 C 0.3234(21) 0.4865(15) 1.3193(12) 0.088(9) Uani 1 d . .
H65 H 0.3365(21) 0.4491(15) 1.3440(12) 0.054(10) Uiso 1 calc R .
N15' N 0.5091(11) 0.5317(9) 1.1605(8) 0.053(4) Uiso 1 d . .
C25' C 0.4406(14) 0.5780(12) 1.1790(10) 0.056(6) Uiso 1 d . .
C35' C 0.4337(13) 0.6431(11) 1.1500(9) 0.049(5) Uiso 1 d . .
H35' H 0.3836(13) 0.6748(11) 1.1649(9) 0.054(10) Uiso 1 calc R .
N45' N 0.5014(12) 0.6592(10) 1.0998(7) 0.056(5) Uani 1 d . .
C55' C 0.5710(16) 0.6132(13) 1.0791(10) 0.055(6) Uani 1 d . .
H55' H 0.6171(16) 0.6232(13) 1.0438(10) 0.054(10) Uiso 1 calc R .
C65' C 0.5749(16) 0.5482(14) 1.1111(11) 0.071(7) Uani 1 d . .
H65' H 0.6250(16) 0.5163(14) 1.0971(11) 0.054(10) Uiso 1 calc R .
N16 N 0.4385(11) 0.6274(9) 0.8771(8) 0.055(5) Uiso 1 d . .
C26 C 0.3728(13) 0.6633(11) 0.9188(9) 0.049(5) Uiso 1 d . .
C36 C 0.3888(15) 0.6988(11) 0.9726(10) 0.057(6) Uiso 1 d . .
H36 H 0.3409(15) 0.7198(11) 1.0039(10) 0.054(10) Uiso 1 calc R .
N46 N 0.4727(10) 0.7012(9) 0.9773(8) 0.047(4) Uani 1 d . .
C56 C 0.5379(15) 0.6660(12) 0.9345(9) 0.054(6) Uani 1 d . .
H56 H 0.5966(15) 0.6659(12) 0.9389(9) 0.054(10) Uiso 1 calc R .
C66 C 0.5236(14) 0.6298(12) 0.8841(10) 0.056(6) Uani 1 d . .
H66 H 0.5720(14) 0.6068(12) 0.8546(10) 0.054(10) Uiso 1 calc R .
N16' N 0.2726(11) 0.6186(9) 0.8616(8) 0.052(4) Uiso 1 d . .
C26' C 0.2801(13) 0.6578(11) 0.9109(9) 0.047(5) Uiso 1 d . .
C36' C 0.2032(15) 0.6939(13) 0.9514(11) 0.068(6) Uiso 1 d . .
H36' H 0.2103(15) 0.7229(13) 0.9841(11) 0.054(10) Uiso 1 calc R .
N46' N 0.1197(11) 0.6873(9) 0.9438(9) 0.058(5) Uani 1 d . .
C56' C 0.1133(15) 0.6433(11) 0.8968(11) 0.060(6) Uani 1 d . .
H56' H 0.0569(15) 0.6343(11) 0.8914(11) 0.054(10) Uiso 1 calc R .
C66' C 0.1918(16) 0.6108(13) 0.8558(11) 0.065(6) Uani 1 d . .
H66' H 0.1855(16) 0.5821(13) 0.8226(11) 0.054(10) Uiso 1 calc R .
F11 F -0.2313(10) 0.7611(8) 1.6284(7) 0.093(4) Uani 1 d . .
F12 F -0.1275(9) 0.7022(8) 1.5510(7) 0.101(5) Uani 1 d . .
F13 F -0.2488(10) 0.7607(10) 1.5272(7) 0.109(6) Uani 1 d . .
F14 F -0.2340(12) 0.6415(10) 1.5236(9) 0.127(6) Uani 1 d . .
F15 F -0.2186(12) 0.6435(9) 1.6274(9) 0.120(6) Uani 1 d . .
F16 F -0.3384(11) 0.6967(11) 1.6062(9) 0.135(7) Uani 1 d . .
F21 F -0.5082(9) 1.0060(7) 1.3634(6) 0.080(4) Uani 1 d . .
F22 F -0.6122(8) 1.0860(7) 1.3385(6) 0.078(4) Uani 1 d . .
F23 F -0.5183(8) 1.1726(6) 1.3383(5) 0.063(3) Uani 1 d . .
F24 F -0.4679(8) 1.0750(7) 1.2751(5) 0.071(4) Uani 1 d . .
F25 F -0.4138(8) 1.0956(7) 1.3603(6) 0.074(4) Uani 1 d . .
F26 F -0.5559(8) 1.1023(7) 1.4247(5) 0.073(4) Uani 1 d . .
F31 F 0.2749(12) 0.8537(8) 0.9498(8) 0.121(6) Uani 1 d . .
F32 F 0.1820(9) 0.9445(9) 0.9905(9) 0.118(6) Uani 1 d . .
F33 F 0.3887(11) 0.9213(11) 0.9291(11) 0.143(7) Uani 1 d . .
F34 F 0.2861(14) 1.0150(10) 0.9643(11) 0.156(8) Uani 1 d . .
F35 F 0.2701(16) 0.9402(12) 0.8911(8) 0.167(10) Uani 1 d . .
F36 F 0.3028(15) 0.9291(13) 1.0233(9) 0.161(9) Uani 1 d . .
F41 F 0.1934(9) 0.8430(8) 0.7383(8) 0.095(5) Uani 1 d . .
F42 F 0.1623(10) 0.7292(9) 0.7496(8) 0.100(5) Uani 1 d . .
F43 F 0.1702(9) 0.7925(10) 0.8345(6) 0.101(5) Uani 1 d . .
F44 F 0.0586(10) 0.8103(10) 0.7290(8) 0.110(5) Uani 1 d . .
F45 F 0.0694(14) 0.8720(13) 0.8140(13) 0.178(10) Uani 1 d . .
F46 F 0.0360(10) 0.7602(12) 0.8256(8) 0.131(7) Uani 1 d . .
F51 F 0.2777(13) 0.4378(11) 1.0474(9) 0.132(6) Uiso 1 d . .
F52 F 0.2810(12) 0.5432(10) 1.0051(9) 0.125(6) Uiso 1 d . .
F53 F 0.2794(15) 0.4870(12) 1.1415(11) 0.161(8) Uiso 1 d . .
F54 F 0.1774(17) 0.5117(13) 1.0908(12) 0.177(9) Uiso 1 d . .
F55 F 0.2901(15) 0.5913(13) 1.0945(11) 0.164(8) Uiso 1 d . .
F56 F 0.3819(22) 0.5068(17) 1.0607(15) 0.230(13) Uiso 1 d . .
F61 F 0.8320(9) 0.6974(8) 1.1571(8) 0.102(5) Uani 1 d . .
F62 F 0.6227(10) 0.6837(9) 1.1897(8) 0.116(6) Uani 1 d . .
F63 F 0.7104(10) 0.7728(9) 1.1593(9) 0.116(6) Uani 1 d . .
F64 F 0.7365(21) 0.6091(18) 1.1677(17) 0.092(10) Uiso 0.50 d P .
F64A F 0.7492(28) 0.6101(23) 1.2037(22) 0.136(14) Uiso 0.50 d P .
F65 F 0.7212(12) 0.7121(15) 1.2444(8) 0.172(10) Uani 1 d . .
F66 F 0.7367(13) 0.6749(14) 1.1012(9) 0.164(9) Uani 1 d . .
F71 F 0.4176(16) 0.7106(13) 0.2867(12) 0.167(8) Uiso 1 d . .
F72 F 0.4903(23) 0.7350(18) 0.3556(16) 0.234(13) Uiso 1 d . .
F73 F 0.3988(22) 0.6861(17) 0.4309(17) 0.235(13) Uiso 1 d . .
F74 F 0.3116(20) 0.6730(15) 0.3625(14) 0.201(11) Uiso 1 d . .
F75 F 0.3667(24) 0.7817(20) 0.3715(17) 0.243(14) Uiso 1 d . .
F76 F 0.4479(25) 0.6259(22) 0.3487(18) 0.264(15) Uiso 1 d . .
F81 F 0.3480(17) 0.8081(13) 0.2153(12) 0.176(9) Uiso 1 d . .
F82 F 0.1335(19) 0.8335(15) 0.2112(13) 0.195(10) Uiso 1 d . .
F83 F 0.2657(26) 0.8471(21) 0.1332(20) 0.283(17) Uiso 1 d . .
F84 F 0.2240(30) 0.7490(25) 0.1652(22) 0.322(19) Uiso 1 d . .
F85 F 0.2095(30) 0.7750(25) 0.2817(22) 0.317(19) Uiso 1 d . .
F86 F 0.2160(26) 0.8932(22) 0.2822(19) 0.290(17) Uiso 1 d . .
N10 N -0.0638(20) 0.7909(20) 0.2153(19) 0.125(11) Uani 1 d . .
O11 O 0.0017(18) 0.7485(12) 0.1841(11) 0.118(7) Uani 1 d . .
O12 O -0.0914(16) 0.8400(12) 0.1834(14) 0.128(9) Uani 1 d . .
O13 O -0.0911(15) 0.7901(16) 0.2747(13) 0.156(11) Uani 1 d . .
O21 O 0.3027(13) 0.2176(11) 0.0845(9) 0.112(6) Uiso 1 d D .
N20 N 0.2420(14) 0.2115(15) 0.0572(12) 0.102(19) Uiso 0.50 d PD 1
O22 O 0.1623(22) 0.2168(25) 0.0882(18) 0.112(17) Uiso 0.50 d PD 1
O23 O 0.2613(24) 0.1967(25) -0.0004(18) 0.144(17) Uiso 0.50 d PD 1
N20A N 0.2433(15) 0.2472(16) 0.0568(12) 0.042(8) Uiso 0.50 d PD 2
O21A O 0.2670(30) 0.2964(28) 0.0147(25) 0.184(23) Uiso 0.50 d PD 2
O22A O 0.1626(35) 0.2241(40) 0.0678(35) 0.330(66) Uiso 0.50 d PD 2
N30 N 0.8960(28) 0.0455(22) 0.4158(14) 0.275(9) Uiso 1 d D .
O31 O 0.9179(27) 0.0267(22) 0.3452(18) 0.275(9) Uiso 1 d D .
O32 O 0.9576(26) 0.0152(21) 0.4556(17) 0.275(9) Uiso 1 d D .
O33 O 0.8305(27) 0.1088(21) 0.4414(18) 0.275(9) Uiso 1 d D .
N40 N 0.8730(31) 0.3115(25) 0.4056(23) 0.275(9) Uiso 0.50 d PD 1
O41 O 0.8679(47) 0.2481(27) 0.4213(39) 0.275(9) Uiso 0.50 d PD 1
O42 O 0.9437(38) 0.3309(37) 0.3686(35) 0.275(9) Uiso 0.50 d PD 1
O43 O 0.8069(41) 0.3552(33) 0.4257(42) 0.275(9) Uiso 0.50 d PD 1
O40A O 1.0570(33) 0.4456(28) 0.4291(26) 0.139(18) Uiso 0.50 d P 1
N40A N 0.9589(33) 0.4867(26) 0.4690(22) 0.275(9) Uiso 0.50 d PD 2
O41A O 1.0433(33) 0.4793(43) 0.4529(42) 0.275(9) Uiso 0.50 d PD 2
O42A O 0.9149(45) 0.4417(37) 0.5037(38) 0.275(9) Uiso 0.50 d PD 2
O43A O 0.9184(47) 0.5378(35) 0.4490(39) 0.275(9) Uiso 0.50 d PD 2
O40B O 0.8874(73) 0.3342(59) 0.4786(54) 0.323(50) Uiso 0.50 d P 2
O40C O 0.8239(44) 0.3602(36) 0.3454(33) 0.191(24) Uiso 0.50 d P 2
O1W O 0.5323(10) 0.8426(11) 0.2610(8) 0.095(6) Uani 1 d . .
O2W O 0.3725(15) 0.9365(12) 0.2989(12) 0.138(9) Uani 1 d . .
O3W O 0.3504(15) 0.0564(13) 0.0905(11) 0.135(8) Uani 1 d . .
O4W O 0.4231(15) 0.0208(14) 0.1904(13) 0.158(10) Uani 1 d . .
O5W O 0.1332(18) 0.8173(14) 0.0828(13) 0.161(10) Uani 1 d . .
O6W O 0.3925(21) 0.4475(14) 0.4760(14) 0.180(11) Uani 1 d . .
O7W O 0.8331(34) 0.5586(27) 0.3376(25) 0.148(17) Uiso 0.50 d P .
O8W O 0.0765(31) 0.9333(26) 0.3877(24) 0.152(18) Uiso 0.50 d P .
O9W O 0.4494(38) 0.5649(30) 0.4971(27) 0.167(20) Uiso 0.50 d P .
O10W O 0.8202(41) 0.4518(34) 0.3531(30) 0.181(23) Uiso 0.50 d P .
O11W O 0.1831(26) 0.8298(21) 0.4542(19) 0.243(17) Uiso 1 d . .

loop_
_atom_type_symbol
_atom_type_description
_atom_type_scat_dispersion_real
_atom_type_scat_dispersion_imag
_atom_type_scat_source
C C 0.0033 0.0016 'International Tables Vol C Tables 4.2.6.8 and 6.1.1.4'
H H 0.0000 0.0000 'International Tables Vol C Tables 4.2.6.8 and 6.1.1.4'
N N 0.0061 0.0033 'International Tables Vol C Tables 4.2.6.8 and 6.1.1.4'
O O 0.0106 0.0060 'International Tables Vol C Tables 4.2.6.8 and 6.1.1.4'
F F 0.0171 0.0103 'International Tables Vol C Tables 4.2.6.8 and 6.1.1.4'
P P 0.1023 0.0942 'International Tables Vol C Tables 4.2.6.8 and 6.1.1.4'
Pt Pt -1.7033 8.3905 'International Tables Vol C Tables 4.2.6.8 and 6.1.1.4'

loop_
_geom_angle_atom_site_label_1
_geom_angle_atom_site_label_2
_geom_angle_atom_site_label_3
_geom_angle
N41 Pt1 N12E 175.7(8)
N41 Pt1 N11E 92.1(7)
N12E Pt1 N11E 83.6(8)
N41 Pt1 N43' 91.2(7)
N12E Pt1 N43' 93.1(8)
N11E Pt1 N43' 175.8(8)
N41' Pt2 N21E 177.7(7)
N41' Pt2 N22E 92.6(8)
N21E Pt2 N22E 85.1(9)
N41' Pt2 N42 89.1(7)
N21E Pt2 N42 93.2(7)
N22E Pt2 N42 178.2(8)
N42' Pt3 N43 89.5(6)
N42' Pt3 N32E 94.3(7)
N43 Pt3 N32E 175.8(7)
N42' Pt3 N31E 178.6(7)
N43 Pt3 N31E 91.9(7)
N32E Pt3 N31E 84.3(7)
N46' Pt4 N44 88.8(7)
N46' Pt4 N42E 92.6(8)
N44 Pt4 N42E 176.6(8)
N46' Pt4 N41E 177.0(9)
N44 Pt4 N41E 93.2(8)
N42E Pt4 N41E 85.5(9)
N44' Pt5 N45 92.9(8)
N44' Pt5 N52E 89.3(10)
N45 Pt5 N52E 177.4(9)
N44' Pt5 N51E 173.7(10)
N45 Pt5 N51E 93.3(9)
N52E Pt5 N51E 84.5(10)
N62E Pt6 N45' 92.3(7)
N62E Pt6 N46 176.3(7)
N45' Pt6 N46 91.1(6)
N62E Pt6 N61E 83.2(7)
N45' Pt6 N61E 175.0(6)
N46 Pt6 N61E 93.3(7)
F16 P1 F11 91.4(9)
F16 P1 F13 93.9(11)
F11 P1 F13 91.6(9)
F16 P1 F15 87.0(11)
F11 P1 F15 88.0(9)
F13 P1 F15 179.0(9)
F16 P1 F12 175.0(13)
F11 P1 F12 89.1(8)
F13 P1 F12 91.0(9)
F15 P1 F12 88.1(10)
F16 P1 F14 90.6(9)
F11 P1 F14 177.9(10)
F13 P1 F14 88.8(10)
F15 P1 F14 91.6(11)
F12 P1 F14 88.9(9)
F23 P2 F26 91.5(7)
F23 P2 F24 90.3(7)
F26 P2 F24 177.3(8)
F23 P2 F25 88.4(7)
F26 P2 F25 89.9(7)
F24 P2 F25 88.1(7)
F23 P2 F22 90.5(7)
F26 P2 F22 91.4(7)
F24 P2 F22 90.6(7)
F25 P2 F22 178.2(8)
F23 P2 F21 178.7(7)
F26 P2 F21 88.0(7)
F24 P2 F21 90.1(7)
F25 P2 F21 90.4(7)
F22 P2 F21 90.8(8)
F35 P3 F32 95.4(12)
F35 P3 F36 176.0(15)
F32 P3 F36 88.4(11)
F35 P3 F33 90.8(13)
F32 P3 F33 173.7(12)
F36 P3 F33 85.4(12)
F35 P3 F31 86.6(12)
F32 P3 F31 90.5(10)
F36 P3 F31 94.5(12)
F33 P3 F31 88.6(11)
F35 P3 F34 93.1(14)
F32 P3 F34 87.2(11)
F36 P3 F34 86.0(13)
F33 P3 F34 93.7(11)
F31 P3 F34 177.6(12)
F46 P4 F44 91.6(9)
F46 P4 F42 91.1(11)
F44 P4 F42 91.2(9)
F46 P4 F45 90.9(13)
F44 P4 F45 91.0(11)
F42 P4 F45 176.9(11)
F46 P4 F41 178.5(10)
F44 P4 F41 89.8(9)
F42 P4 F41 89.1(8)
F45 P4 F41 88.8(13)
F46 P4 F43 90.1(9)
F44 P4 F43 178.3(9)
F42 P4 F43 88.7(9)
F45 P4 F43 89.0(11)
F41 P4 F43 88.5(8)
F54 P5 F52 95.7(12)
F54 P5 F55 106.9(15)
F52 P5 F55 91.0(12)
F54 P5 F56 167.0(17)
F52 P5 F56 92.4(14)
F55 P5 F56 83.0(14)
F54 P5 F51 83.2(12)
F52 P5 F51 88.0(10)
F55 P5 F51 169.9(13)
F56 P5 F51 87.0(14)
F54 P5 F53 89.6(13)
F52 P5 F53 173.5(12)
F55 P5 F53 90.9(13)
F56 P5 F53 81.7(14)
F51 P5 F53 89.0(12)
F65 P6 F62 93.2(10)
F65 P6 F64 112.0(18)
F62 P6 F64 86.5(14)
F65 P6 F61 91.0(10)
F62 P6 F61 175.2(11)
F64 P6 F61 94.2(14)
F65 P6 F64A 82.4(19)
F62 P6 F64A 95.5(17)
F64 P6 F64A 30.6(16)
F61 P6 F64A 87.4(16)
F65 P6 F63 89.1(13)
F62 P6 F63 88.1(9)
F64 P6 F63 158.5(17)
F61 P6 F63 89.6(9)
F64A P6 F63 170.9(18)
F65 P6 F66 173.4(15)
F62 P6 F66 89.2(10)
F64 P6 F66 74.2(16)
F61 P6 F66 86.4(10)
F64A P6 F66 103.5(19)
F63 P6 F66 84.9(12)
F72 P7 F74 176.3(19)
F72 P7 F75 79.8(17)
F74 P7 F75 100.2(19)
F72 P7 F73 86.5(17)
F74 P7 F73 97.2(18)
F75 P7 F73 97.8(19)
F72 P7 F76 90.0(19)
F74 P7 F76 89.9(18)
F75 P7 F76 169.8(21)
F73 P7 F76 82.2(19)
F72 P7 F71 86.5(16)
F74 P7 F71 89.8(15)
F75 P7 F71 91.0(17)
F73 P7 F71 167.6(18)
F76 P7 F71 87.5(18)
F81 P8 F82 175.4(18)
F81 P8 F84 102.2(19)
F82 P8 F84 73.3(17)
F81 P8 F83 95.1(18)
F82 P8 F83 84.4(18)
F84 P8 F83 69.7(19)
F81 P8 F85 90.0(19)
F82 P8 F85 89.0(19)
F84 P8 F85 90.0(22)
F83 P8 F85 159.7(24)
F81 P8 F86 94.6(17)
F82 P8 F86 89.5(17)
F84 P8 F86 158.5(22)
F83 P8 F86 122.5(21)
F85 P8 F86 76.4(20)
C11E N11E Pt1 109.2(13)
C12E N12E Pt1 110.0(15)
C21E N21E Pt2 107.2(20)
C22E N22E Pt2 109.4(18)
C31E N31E Pt3 107.0(12)
C32E N32E Pt3 110.0(14)
C41E N41E Pt4 106.5(20)
C42E N42E Pt4 111.5(16)
C51E N51E Pt5 108.2(22)
C52E N52E Pt5 109.1(23)
C61E N61E Pt6 108.1(14)
C62E N62E Pt6 110.1(14)
N11E C11E C12E 108.6(19)
N12E C12E C11E 108.0(23)
C22E C21E N21E 119.9(33)
C21E C22E N22E 114.1(29)
C32E C31E N31E 109.8(17)
C31E C32E N32E 105.4(18)
N41E C41E C42E 115.9(30)
N42E C42E C41E 108.9(30)
N51E C51E C52E 110.5(38)
N52E C52E C51E 110.0(31)
N61E C61E C62E 111.0(21)
N62E C62E C61E 107.5(20)
C21 N11 C61 113.9(18)
N11 C21 C31 125.2(19)
N11 C21 C21' 118.5(18)
C31 C21 C21' 116.2(19)
N41 C31 C21 118.5(21)
C51 N41 C31 117.6(19)
C51 N41 Pt1 122.3(14)
C31 N41 Pt1 120.0(17)
N41 C51 C61 121.4(19)
N11 C61 C51 123.3(21)
C21' N11' C61' 112.7(23)
N11' C21' C31' 125.5(20)
N11' C21' C21 117.1(19)
C31' C21' C21 117.1(19)
N41' C31' C21' 118.8(19)
C51' N41' C31' 118.0(20)
C51' N41' Pt2 120.6(16)
C31' N41' Pt2 121.4(15)
N41' C51' C61' 119.5(22)
N11' C61' C51' 124.9(28)
C62 N12 C22 117.1(19)
C32 C22 N12 118.8(20)
C32 C22 C22' 123.2(20)
N12 C22 C22' 117.9(19)
N42 C32 C22 122.4(19)
C52 N42 C32 118.8(17)
C52 N42 Pt2 121.6(14)
C32 N42 Pt2 119.6(14)
N42 C52 C62 120.0(20)
N12 C62 C52 122.9(22)
C62' N12' C22' 117.3(19)
N12' C22' C22 120.0(19)
N12' C22' C32' 121.6(19)
C22 C22' C32' 118.1(19)
N42' C32' C22' 118.9(20)
C32' N42' C52' 117.5(18)
C32' N42' Pt3 119.9(15)
C52' N42' Pt3 122.5(14)
C62' C52' N42' 117.7(21)
N12' C62' C52' 126.8(24)
C23 N13 C63 118.4(21)
N13 C23 C33 120.5(21)
N13 C23 C23' 117.3(20)
C33 C23 C23' 122.2(20)
N43 C33 C23 120.7(21)
C53 N43 C33 117.3(19)
C53 N43 Pt3 122.4(14)
C33 N43 Pt3 120.1(16)
N43 C53 C63 121.9(19)
N13 C63 C53 121.0(24)
C23' N13' C63' 113.6(21)
N13' C23' C33' 122.3(20)
N13' C23' C23 118.2(19)
C33' C23' C23 119.5(19)
N43' C33' C23' 121.1(21)
C33' N43' C53' 119.1(19)
C33' N43' Pt1 119.1(16)
C53' N43' Pt1 121.7(14)
N43' C53' C63' 117.7(20)
N13' C63' C53' 126.1(24)
C64 N14 C24 115.1(22)
N14 C24 C24' 117.7(24)
N14 C24 C34 119.4(23)
C24' C24 C34 122.9(23)
N44 C34 C24 125.2(24)
C34 N44 C54 115.4(25)
C34 N44 Pt4 120.6(18)
C54 N44 Pt4 124.0(20)
N44 C54 C64 119.2(29)
N14 C64 C54 125.6(24)
C64' N14' C24' 118.7(25)
C24 C24' C34' 123.0(25)
C24 C24' N14' 120.4(23)
C34' C24' N14' 116.3(23)
N44' C34' C24' 124.0(26)
C34' N44' C54' 117.7(24)
C34' N44' Pt5 124.7(17)
C54' N44' Pt5 117.6(21)
C64' C54' N44' 117.7(28)
N14' C64' C54' 124.6(29)
C25 N15 C65 115.9(23)
N15 C25 C35 120.9(20)
N15 C25 C25' 115.9(19)
C35 C25 C25' 123.2(20)
N45 C35 C25 122.6(23)
C55 N45 C35 116.8(22)
C55 N45 Pt5 120.3(17)
C35 N45 Pt5 122.7(19)
N45 C55 C65 119.6(24)
N15 C65 C55 124.0(28)
C25' N15' C65' 117.4(20)
N15' C25' C35' 123.5(20)
N15' C25' C25 116.1(19)
C35' C25' C25 120.4(19)
C25' C35' N45' 118.5(19)
C55' N45' C35' 119.7(20)
C55' N45' Pt6 117.0(14)
C35' N45' Pt6 123.3(16)
N45' C55' C65' 119.3(20)
N15' C65' C55' 121.6(22)
C26 N16 C66 117.5(18)
N16 C26 C36 121.6(18)
N16 C26 C26' 116.2(18)
C36 C26 C26' 121.9(18)
N46 C36 C26 119.1(20)
C56 N46 C36 118.4(17)
C56 N46 Pt6 120.0(12)
C36 N46 Pt6 121.5(15)
C66 C56 N46 123.3(19)
C56 C66 N16 119.9(20)
C66' N16' C26' 117.3(18)
N16' C26' C36' 120.6(19)
N16' C26' C26 116.7(18)
C36' C26' C26 122.7(19)
N46' C36' C26' 121.6(21)
C56' N46' C36' 116.6(20)
C56' N46' Pt4 121.3(14)
C36' N46' Pt4 122.2(15)
N46' C56' C66' 120.1(20)
N16' C66' C56' 123.6(21)
F64A F64 P6 83.3(43)
F64 F64A P6 66.1(40)
O13 N10 O12 121.0(35)
O13 N10 O11 122.2(39)
O12 N10 O11 116.2(36)
O23 N20 O22 120.1(4)
O23 N20 O21 119.9(4)
O22 N20 O21 119.9(4)
O21 N20A O22A 120.0(4)
O21 N20A O21A 119.7(4)
O22A N20A O21A 120.1(4)
O33 N30 O32 119.2(8)
O33 N30 O31 119.2(8)
O32 N30 O31 119.4(8)
O42 N40 O41 120.0(4)
O42 N40 O43 120.0(4)
O41 N40 O43 120.0(4)
O42A N40A O41A 120.0(4)
O42A N40A O43A 119.9(4)
O41A N40A O43A 120.1(4)

loop_
_geom_bond_atom_site_label_1
_geom_bond_atom_site_label_2
_geom_bond_distance
Pt1 N41 2.00(2)
Pt1 N12E 1.98(2)
Pt1 N11E 2.00(2)
Pt1 N43' 2.04(2)
Pt2 N41' 2.01(2)
Pt2 N21E 2.05(2)
Pt2 N22E 2.03(2)
Pt2 N42 2.03(2)
Pt3 N42' 2.03(2)
Pt3 N43 2.05(2)
Pt3 N32E 2.01(2)
Pt3 N31E 2.025(15)
Pt4 N46' 1.99(2)
Pt4 N44 2.01(2)
Pt4 N42E 2.02(2)
Pt4 N41E 2.04(2)
Pt5 N44' 2.02(2)
Pt5 N45 2.04(2)
Pt5 N52E 2.03(2)
Pt5 N51E 2.04(2)
Pt6 N62E 2.02(2)
Pt6 N45' 2.03(2)
Pt6 N46 2.04(2)
Pt6 N61E 2.06(2)
P1 F16 1.57(2)
P1 F11 1.59(2)
P1 F13 1.59(2)
P1 F15 1.61(2)
P1 F12 1.598(15)
P1 F14 1.63(2)
P2 F23 1.585(14)
P2 F26 1.587(13)
P2 F24 1.621(13)
P2 F25 1.622(12)
P2 F22 1.598(13)
P2 F21 1.619(15)
P3 F35 1.49(2)
P3 F32 1.53(2)
P3 F36 1.55(2)
P3 F33 1.59(2)
P3 F31 1.55(2)
P3 F34 1.54(2)
P4 F46 1.56(2)
P4 F44 1.583(15)
P4 F42 1.58(2)
P4 F45 1.54(2)
P4 F41 1.61(2)
P4 F43 1.610(15)
P5 F54 1.46(2)
P5 F52 1.54(2)
P5 F55 1.52(2)
P5 F56 1.60(3)
P5 F51 1.62(2)
P5 F53 1.60(2)
P6 F65 1.51(2)
P6 F62 1.57(2)
P6 F64 1.53(3)
P6 F61 1.575(14)
P6 F64A 1.66(4)
P6 F63 1.63(2)
P6 F66 1.62(2)
P7 F72 1.56(3)
P7 F74 1.47(3)
P7 F75 1.54(4)
P7 F73 1.54(3)
P7 F76 1.59(4)
P7 F71 1.58(3)
P8 F81 1.64(3)
P8 F82 1.68(3)
P8 F84 1.85(5)
P8 F83 1.77(4)
P8 F85 1.71(5)
P8 F86 1.92(4)
N11E C11E 1.48(3)
N12E C12E 1.44(3)
N21E C21E 1.47(4)
N22E C22E 1.52(3)
N31E C31E 1.54(3)
N32E C32E 1.53(3)
N41E C41E 1.47(4)
N42E C42E 1.43(4)
N51E C51E 1.47(5)
N52E C52E 1.42(5)
N61E C61E 1.46(3)
N62E C62E 1.49(3)
C11E C12E 1.47(3)
C21E C22E 1.35(5)
C31E C32E 1.44(3)
C41E C42E 1.49(5)
C51E C52E 1.51(5)
C61E C62E 1.47(3)
N11 C21 1.30(2)
N11 C61 1.36(2)
C21 C31 1.43(3)
C21 C21' 1.51(3)
C31 N41 1.33(3)
N41 C51 1.35(3)
C51 C61 1.37(3)
N11' C21' 1.29(3)
N11' C61' 1.33(3)
C21' C31' 1.41(3)
C31' N41' 1.34(2)
N41' C51' 1.30(3)
C51' C61' 1.40(3)
N12 C62 1.30(3)
N12 C22 1.38(3)
C22 C32 1.36(3)
C22 C22' 1.45(3)
C32 N42 1.33(2)
N42 C52 1.30(3)
C52 C62 1.38(3)
N12' C62' 1.30(3)
N12' C22' 1.30(2)
C22' C32' 1.44(3)
C32' N42' 1.34(2)
N42' C52' 1.42(3)
C52' C62' 1.32(3)
N13 C23 1.32(3)
N13 C63 1.31(3)
C23 C33 1.37(3)
C23 C23' 1.52(3)
C33 N43 1.33(2)
N43 C53 1.31(3)
C53 C63 1.35(3)
N13' C23' 1.34(3)
N13' C63' 1.32(3)
C23' C33' 1.37(3)
C33' N43' 1.30(3)
N43' C53' 1.34(3)
C53' C63' 1.36(3)
N14 C64 1.28(3)
N14 C24 1.31(3)
C24 C24' 1.39(3)
C24 C34 1.43(3)
C34 N44 1.25(3)
N44 C54 1.33(3)
C54 C64 1.39(3)
N14' C64' 1.28(3)
N14' C24' 1.43(3)
C24' C34' 1.36(3)
C34' N44' 1.38(3)
N44' C54' 1.35(3)
C54' C64' 1.42(4)
N15 C25 1.33(3)
N15 C65 1.34(3)
C25 C35 1.37(3)
C25 C25' 1.50(3)
C35 N45 1.32(3)
N45 C55 1.36(3)
C55 C65 1.34(4)
N15' C25' 1.30(2)
N15' C65' 1.33(3)
C25' C35' 1.39(3)
C35' N45' 1.35(2)
N45' C55' 1.32(3)
C55' C65' 1.42(3)
N16 C26 1.32(2)
N16 C66 1.36(2)
C26 C36 1.43(3)
C26 C26' 1.49(3)
C36 N46 1.32(2)
N46 C56 1.32(3)
C56 C66 1.36(3)
N16' C66' 1.30(3)
N16' C26' 1.34(2)
C26' C36' 1.41(3)
C36' N46' 1.35(3)
N46' C56' 1.34(2)
C56' C66' 1.41(3)
F64 F64A 0.85(5)
N10 O13 1.25(4)
N10 O12 1.27(4)
N10 O11 1.29(3)
O21 N20 1.24(2)
O21 N20A 1.31(3)
N20 O23 1.24(2)
N20 O22 1.23(2)
N20A O22A 1.31(3)
N20A O21A 1.31(3)
N30 O33 1.52(3)
N30 O32 1.52(3)
N30 O31 1.52(3)
N40 O42 1.252(5)
N40 O41 1.250(5)
N40 O43 1.251(5)
N40A O42A 1.252(5)
N40A O41A 1.252(5)
N40A O43A 1.252(5)
O40C O10W 1.74(8)

loop_
_geom_torsion_atom_site_label_1
_geom_torsion_atom_site_label_2
_geom_torsion_atom_site_label_3
_geom_torsion_atom_site_label_4
_geom_torsion
N41 Pt1 N11E C11E 170.8(17)
N12E Pt1 N11E C11E -9.0(18)
N43' Pt1 N11E C11E -48.3(99)
N41 Pt1 N12E C12E -21.7(130)
N11E Pt1 N12E C12E -18.2(19)
N43' Pt1 N12E C12E 159.1(19)
N41' Pt2 N21E C21E 7.5(207)
N22E Pt2 N21E C21E 9.0(26)
N42 Pt2 N21E C21E -171.8(26)
N41' Pt2 N22E C22E -178.1(21)
N21E Pt2 N22E C22E 2.0(20)
N42 Pt2 N22E C22E -23.1(279)
N42' Pt3 N31E C31E -14.4(287)
N43 Pt3 N31E C31E 169.0(13)
N32E Pt3 N31E C31E -12.7(13)
N42' Pt3 N32E C32E 165.1(14)
N43 Pt3 N32E C32E 10.5(96)
N31E Pt3 N32E C32E -14.8(14)
N46' Pt4 N41E C41E -56.0(158)
N44 Pt4 N41E C41E 170.9(24)
N42E Pt4 N41E C41E -5.9(24)
N46' Pt4 N42E C42E 162.9(22)
N44 Pt4 N42E C42E -82.9(135)
N41E Pt4 N42E C42E -14.8(23)
N44' Pt5 N51E C51E -1.4(108)
N45 Pt5 N51E C51E 170.8(29)
N52E Pt5 N51E C51E -7.8(29)
N44' Pt5 N52E C52E 163.1(24)
N45 Pt5 N52E C52E -50.8(216)
N51E Pt5 N52E C52E -17.6(24)
N62E Pt6 N61E C61E -12.8(17)
N45' Pt6 N61E C61E -39.1(88)
N46 Pt6 N61E C61E 168.4(16)
N45' Pt6 N62E C62E 164.1(16)
N46 Pt6 N62E C62E 6.0(117)
N61E Pt6 N62E C62E -13.7(15)
Pt1 N11E C11E C12E 34.0(29)
Pt1 N12E C12E C11E 41.9(26)
N11E C11E C12E N12E -49.7(31)
Pt2 N21E C21E C22E -21.4(53)
N21E C21E C22E N22E 24.4(62)
Pt2 N22E C22E C21E -14.2(44)
Pt3 N31E C31E C32E 40.8(21)
N31E C31E C32E N32E -52.9(24)
Pt3 N32E C32E C31E 40.8(21)
Pt4 N41E C41E C42E 26.0(42)
Pt4 N42E C42E C41E 31.4(36)
N41E C41E C42E N42E -39.0(48)
Pt5 N51E C51E C52E 30.6(45)
Pt5 N52E C52E C51E 39.1(43)
N51E C51E C52E N52E -47.2(52)
Pt6 N61E C61E C62E 38.0(27)
Pt6 N62E C62E C61E 37.3(24)
N61E C61E C62E N62E -50.0(30)
C61 N11 C21 C31 -3.0(31)
C61 N11 C21 C21' 179.0(18)
N11 C21 C31 N41 0.7(34)
C21' C21 C31 N41 178.7(18)
C21 C31 N41 C51 1.4(29)
C21 C31 N41 Pt1 176.5(15)
N12E Pt1 N41 C51 -103.6(121)
N11E Pt1 N41 C51 -107.1(16)
N43' Pt1 N41 C51 75.6(16)
N12E Pt1 N41 C31 81.5(121)
N11E Pt1 N41 C31 78.0(16)
N43' Pt1 N41 C31 -99.3(16)
C31 N41 C51 C61 -0.9(30)
Pt1 N41 C51 C61 -175.9(15)
C21 N11 C61 C51 3.5(29)
N41 C51 C61 N11 -1.7(32)
C61' N11' C21' C31' 0.4(35)
C61' N11' C21' C21 174.5(24)
N11 C21 C21' N11' 141.0(21)
C31 C21 C21' N11' -37.2(28)
N11 C21 C21' C31' -44.4(28)
C31 C21 C21' C31' 137.4(20)
N11' C21' C31' N41' -0.8(33)
C21 C21' C31' N41' -174.9(18)
C21' C31' N41' C51' -3.7(29)
C21' C31' N41' Pt2 177.5(14)
N21E Pt2 N41' C51' -87.7(200)
N22E Pt2 N41' C51' -89.3(19)
N42 Pt2 N41' C51' 91.5(19)
N21E Pt2 N41' C31' 91.1(197)
N22E Pt2 N41' C31' 89.6(17)
N42 Pt2 N41' C31' -89.6(16)
C31' N41' C51' C61' 8.1(37)
Pt2 N41' C51' C61' -173.0(23)
C21' N11' C61' C51' 4.4(45)
N41' C51' C61' N11' -9.1(51)
C62 N12 C22 C32 0.9(31)
C62 N12 C22 C22' 178.3(19)
N12 C22 C32 N42 -2.2(31)
C22' C22 C32 N42 -179.5(18)
C22 C32 N42 C52 2.2(30)
C22 C32 N42 Pt2 -176.2(15)
N41' Pt2 N42 C52 -81.2(18)
N21E Pt2 N42 C52 98.7(18)
N22E Pt2 N42 C52 123.8(265)
N41' Pt2 N42 C32 97.2(15)
N21E Pt2 N42 C32 -82.9(15)
N22E Pt2 N42 C32 -57.8(271)
C32 N42 C52 C62 -0.9(32)
Pt2 N42 C52 C62 177.6(16)
C22 N12 C62 C52 0.4(34)
N42 C52 C62 N12 -0.5(36)
C62' N12' C22' C22 -178.2(19)
C62' N12' C22' C32' -4.6(30)
C32 C22 C22' N12' 12.4(32)
N12 C22 C22' N12' -164.9(19)
C32 C22 C22' C32' -161.5(20)
N12 C22 C22' C32' 21.2(29)
N12' C22' C32' N42' 1.8(30)
C22 C22' C32' N42' 175.5(18)
C22' C32' N42' C52' 0.5(27)
C22' C32' N42' Pt3 178.1(14)
N43 Pt3 N42' C32' 63.5(15)
N32E Pt3 N42' C32' -114.7(15)
N31E Pt3 N42' C32' -113.1(279)
N43 Pt3 N42' C52' -119.0(15)
N32E Pt3 N42' C52' 62.8(15)
N31E Pt3 N42' C52' 64.4(283)
C32' N42' C52' C62' 0.1(28)
Pt3 N42' C52' C62' -177.4(16)
C22' N12' C62' C52' 5.6(35)
N42' C52' C62' N12' -3.3(35)
C63 N13 C23 C33 -1.5(33)
C63 N13 C23 C23' 179.6(20)
N13 C23 C33 N43 2.0(32)
C23' C23 C33 N43 -179.2(19)
C23 C33 N43 C53 -1.6(29)
C23 C33 N43 Pt3 -177.3(15)
N42' Pt3 N43 C53 -119.2(17)
N32E Pt3 N43 C53 35.5(96)
N31E Pt3 N43 C53 60.7(17)
N42' Pt3 N43 C33 56.3(15)
N32E Pt3 N43 C33 -149.1(84)
N31E Pt3 N43 C33 -123.8(15)
C33 N43 C53 C63 0.8(32)
Pt3 N43 C53 C63 176.4(17)
C23 N13 C63 C53 0.7(35)
N43 C53 C63 N13 -0.4(38)
C63' N13' C23' C33' -0.9(31)
C63' N13' C23' C23 179.2(19)
N13 C23 C23' N13' -151.5(20)
C33 C23 C23' N13' 29.6(31)
N13 C23 C23' C33' 28.6(29)
C33 C23 C23' C33' -150.3(21)
N13' C23' C33' N43' 1.6(32)
C23 C23' C33' N43' -178.5(19)
C23' C33' N43' C53' -0.5(31)
C23' C33' N43' Pt1 -177.4(15)
N41 Pt1 N43' C33' 92.9(17)
N12E Pt1 N43' C33' -87.2(17)
N11E Pt1 N43' C33' -48.1(97)
N41 Pt1 N43' C53' -84.0(17)
N12E Pt1 N43' C53' 96.0(18)
N11E Pt1 N43' C53' 135.0(88)
C33' N43' C53' C63' -1.1(31)
Pt1 N43' C53' C63' 175.7(16)
C23' N13' C63' C53' -0.8(35)
N43' C53' C63' N13' 1.9(36)
C64 N14 C24 C24' 176.8(22)
C64 N14 C24 C34 -1.2(34)
N14 C24 C34 N44 4.9(38)
C24' C24 C34 N44 -173.1(23)
C24 C34 N44 C54 -2.9(35)
C24 C34 N44 Pt4 178.7(17)
N46' Pt4 N44 C34 84.1(18)
N42E Pt4 N44 C34 -30.2(142)
N41E Pt4 N44 C34 -98.1(19)
N46' Pt4 N44 C54 -94.2(19)
N42E Pt4 N44 C54 151.5(127)
N41E Pt4 N44 C54 83.6(19)
C34 N44 C54 C64 -2.0(33)
Pt4 N44 C54 C64 176.4(16)
C24 N14 C64 C54 -3.7(37)
N44 C54 C64 N14 5.8(38)
N14 C24 C24' C34' -162.2(23)
C34 C24 C24' C34' 15.8(38)
N14 C24 C24' N14' 23.8(35)
C34 C24 C24' N14' -158.2(23)
C64' N14' C24' C24 -177.1(27)
C64' N14' C24' C34' 8.5(39)
C24 C24' C34' N44' 176.9(23)
N14' C24' C34' N44' -9.0(37)
C24' C34' N44' C54' 8.5(38)
C24' C34' N44' Pt5 -174.3(18)
N45 Pt5 N44' C34' -111.4(20)
N52E Pt5 N44' C34' 67.2(21)
N51E Pt5 N44' C34' 60.8(98)
N45 Pt5 N44' C54' 65.8(20)
N52E Pt5 N44' C54' -115.6(20)
N51E Pt5 N44' C54' -122.0(93)
C34' N44' C54' C64' -6.9(39)
Pt5 N44' C54' C64' 175.7(22)
C24' N14' C64' C54' -8.2(49)
N44' C54' C64' N14' 7.5(50)
C65 N15 C25 C35 2.2(32)
C65 N15 C25 C25' -176.7(20)
N15 C25 C35 N45 -2.0(34)
C25' C25 C35 N45 176.9(20)
C25 C35 N45 C55 2.9(34)
C25 C35 N45 Pt5 177.6(15)
N44' Pt5 N45 C55 -97.3(20)
N52E Pt5 N45 C55 116.6(205)
N51E Pt5 N45 C55 83.6(21)
N44' Pt5 N45 C35 88.2(18)
N52E Pt5 N45 C35 -57.8(213)
N51E Pt5 N45 C35 -90.9(19)
C35 N45 C55 C65 -4.3(39)
Pt5 N45 C55 C65 -179.1(20)
C25 N15 C65 C55 -3.8(39)
N45 C55 C65 N15 5.0(46)
C65' N15' C25' C35' -0.4(31)
C65' N15' C25' C25 179.9(18)
N15 C25 C25' N15' 19.8(28)
C35 C25 C25' N15' -159.1(20)
N15 C25 C25' C35' -159.9(19)
C35 C25 C25' C35' 21.1(31)
N15' C25' C35' N45' 0.3(30)
C25 C25' C35' N45' 180.0(18)
C25' C35' N45' C55' 0.9(27)
C25' C35' N45' Pt6 179.6(13)
N62E Pt6 N45' C55' -105.1(15)
N46 Pt6 N45' C55' 73.5(15)
N61E Pt6 N45' C55' -79.0(83)
N62E Pt6 N45' C35' 76.1(15)
N46 Pt6 N45' C35' -105.2(15)
N61E Pt6 N45' C35' 102.3(82)
C35' N45' C55' C65' -1.8(28)
Pt6 N45' C55' C65' 179.4(14)
C25' N15' C65' C55' -0.6(31)
N45' C55' C65' N15' 1.7(31)
C66 N16 C26 C36 -5.0(30)
C66 N16 C26 C26' -178.3(17)
N16 C26 C36 N46 6.5(31)
C26' C26 C36 N46 179.3(18)
C26 C36 N46 C56 -5.1(29)
C26 C36 N46 Pt6 179.5(14)
N62E Pt6 N46 C56 77.4(112)
N45' Pt6 N46 C56 -80.7(16)
N61E Pt6 N46 C56 97.0(16)
N62E Pt6 N46 C36 -107.3(106)
N45' Pt6 N46 C36 94.6(16)
N61E Pt6 N46 C36 -87.7(16)
C36 N46 C56 C66 3.0(31)
Pt6 N46 C56 C66 178.4(16)
N46 C56 C66 N16 -1.6(33)
C26 N16 C66 C56 2.7(30)
C66' N16' C26' C36' -5.3(30)
C66' N16' C26' C26 177.0(19)
N16 C26 C26' N16' -1.5(27)
C36 C26 C26' N16' -174.7(19)
N16 C26 C26' C36' -179.2(19)
C36 C26 C26' C36' 7.5(31)
N16' C26' C36' N46' 3.3(33)
C26 C26' C36' N46' -179.0(19)
C26' C36' N46' C56' 1.7(31)
C26' C36' N46' Pt4 -178.1(15)
N44 Pt4 N46' C56' 67.0(17)
N42E Pt4 N46' C56' -116.2(17)
N41E Pt4 N46' C56' -66.3(153)
N44 Pt4 N46' C36' -113.3(18)
N42E Pt4 N46' C36' 63.6(18)
N41E Pt4 N46' C36' 113.5(148)
C36' N46' C56' C66' -4.4(31)
Pt4 N46' C56' C66' 175.3(16)
C26' N16' C66' C56' 2.5(33)
N46' C56' C66' N16' 2.6(36)
F65 P6 F64 F64A -15.1(45)
F62 P6 F64 F64A -107.1(41)
F61 P6 F64 F64A 77.7(41)
F64A P6 F64 F64A 0.00(3)
F63 P6 F64 F64A 177.2(32)
F66 P6 F64 F64A 162.7(43)
P6 F64 F64A P6 0.00(2)
F65 P6 F64A F64 165.9(42)
F62 P6 F64A F64 73.4(41)
F64 P6 F64A F64 0.00(4)
F61 P6 F64A F64 -102.7(41)
F63 P6 F64A F64 -173.5(75)
F66 P6 F64A F64 -17.1(43)
N20A O21 N20 O23 98.1(42)
N20A O21 N20 O22 -85.6(40)
N20 O21 N20A O22A 41.1(51)
N20 O21 N20A O21A -133.9(50)
